data_7203099
loop_
_publ_author_name
'Braga, Dario'
'Giaffreda, Stefano Luca'
'Grepioni, Fabrizia'
'Chierotti, Michele R.'
'Gobetto, Roberto'
'Palladino, Giuseppe'
'Polito, Marco'

_publ_section_title
;
 Solvent effect in a &#x201C;solvent free&#x201D; reaction
;
_journal_issue 10
_journal_name_full CrystEngComm
_journal_page_first 879
_journal_paper_doi 10.1039/b711983f
_journal_volume 9
_journal_year 2007
_chemical_formula_sum 'C34 H40 Fe N2 O8'
_chemical_formula_weight 660.53
_chemical_name_systematic
;
?
;
_space_group_IT_number 2
_symmetry_cell_setting triclinic
_symmetry_space_group_name_Hall '-P 1'
_symmetry_space_group_name_H-M 'P -1'
_atom_sites_solution_hydrogens geom
_atom_sites_solution_primary direct
_atom_sites_solution_secondary difmap
_audit_creation_method SHELXL-97
_cell_angle_alpha 87.5310(10)
_cell_angle_beta 86.4200(10)
_cell_angle_gamma 75.9380(10)
_cell_formula_units_Z 2
_cell_length_a 7.6982(4)
_cell_length_b 10.6620(6)
_cell_length_c 19.4343(10)
_cell_measurement_temperature 293(2)
_cell_volume 1543.67(14)
_computing_structure_refinement 'SHELXL-97 (Sheldrick, 1997)'
_computing_structure_solution 'SHELXS-97 (Sheldrick, 1990)'
_diffrn_ambient_temperature 293(2)
_diffrn_measured_fraction_theta_full 0.910
_diffrn_measured_fraction_theta_max 0.910
_diffrn_radiation_monochromator graphite
_diffrn_radiation_source 'fine-focus sealed tube'
_diffrn_radiation_type MoK\a
_diffrn_radiation_wavelength 0.71073
_diffrn_reflns_av_R_equivalents 0.0259
_diffrn_reflns_av_sigmaI/netI 0.0378
_diffrn_reflns_limit_h_max 9
_diffrn_reflns_limit_h_min -10
_diffrn_reflns_limit_k_max 13
_diffrn_reflns_limit_k_min -14
_diffrn_reflns_limit_l_max 24
_diffrn_reflns_limit_l_min -25
_diffrn_reflns_number 17259
_diffrn_reflns_theta_full 28.05
_diffrn_reflns_theta_max 28.05
_diffrn_reflns_theta_min 1.97
_exptl_absorpt_coefficient_mu 0.545
_exptl_absorpt_correction_T_max 1.000000
_exptl_absorpt_correction_T_min 0.851335
_exptl_absorpt_correction_type 'SADABS - Bruker Nonius area detector scaling and absorption correction'
_exptl_crystal_colour red
_exptl_crystal_density_diffrn 1.421
_exptl_crystal_density_method 'not measured'
_exptl_crystal_description prism
_exptl_crystal_F_000 696
_exptl_crystal_size_max 0.28
_exptl_crystal_size_mid 0.24
_exptl_crystal_size_min 0.20
_refine_diff_density_max 0.407
_refine_diff_density_min -0.230
_refine_diff_density_rms 0.043
_refine_ls_extinction_method none
_refine_ls_goodness_of_fit_ref 0.843
_refine_ls_hydrogen_treatment mixed
_refine_ls_matrix_type full
_refine_ls_number_parameters 422
_refine_ls_number_reflns 6811
_refine_ls_number_restraints 0
_refine_ls_restrained_S_all 0.843
_refine_ls_R_factor_all 0.0516
_refine_ls_R_factor_gt 0.0338
_refine_ls_shift/su_max 0.001
_refine_ls_shift/su_mean 0.000
_refine_ls_structure_factor_coef Fsqd
_refine_ls_weighting_details 'calc w=1/[\s^2^(Fo^2^)+(0.0586P)^2^+0.3663P] where P=(Fo^2^+2Fc^2^)/3'
_refine_ls_weighting_scheme calc
_refine_ls_wR_factor_gt 0.0843
_refine_ls_wR_factor_ref 0.0916
_reflns_number_gt 5095
_reflns_number_total 6811
_reflns_threshold_expression >2sigma(I)
_cod_data_source_file b711983f.txt
_cod_data_source_block '[Fe(C5H4-C6H5NH)2][OOC-(CH2)5-COOH]'
_cod_depositor_comments
;
The following automatic conversions were performed:
'_symmetry_cell_setting' value 'Triclinic' changed to 'triclinic'
according to '/home/saulius/struct/CIF-dictionaries/cif_core.dic'
dictionary named 'cif_core.dic' version 2.4.1 from 2010-06-29.

Automatic conversion script
Id: cif_fix_enum 1527 2010-12-29 10:47:43Z saulius 
;
_cod_original_sg_symbol_H-M P-1
_cod_database_code 7203099

loop_
_symmetry_equiv_pos_as_xyz
'x, y, z'
'-x, -y, -z'

loop_
_atom_site_label
_atom_site_type_symbol
_atom_site_fract_x
_atom_site_fract_y
_atom_site_fract_z
_atom_site_U_iso_or_equiv
_atom_site_adp_type
_atom_site_occupancy
_atom_site_symmetry_multiplicity
_atom_site_calc_flag
_atom_site_refinement_flags
_atom_site_disorder_assembly
_atom_site_disorder_group
C1 C 0.7934(2) -0.00196(16) 0.30786(8) 0.0358(4) Uani 1 1 d . . .
C2 C 0.9433(3) -0.10319(16) 0.28664(9) 0.0408(4) Uani 1 1 d . . .
H2 H 1.0206 -0.1585 0.3157 0.049 Uiso 1 1 calc R . .
C3 C 0.9539(3) -0.10478(17) 0.21383(9) 0.0443(4) Uani 1 1 d . . .
H3 H 1.0387 -0.1620 0.1868 0.053 Uiso 1 1 calc R . .
C4 C 0.8143(3) -0.00510(18) 0.18918(9) 0.0425(4) Uani 1 1 d . . .
H4 H 0.7916 0.0150 0.1431 0.051 Uiso 1 1 calc R . .
C5 C 0.7145(2) 0.05921(18) 0.24623(8) 0.0392(4) Uani 1 1 d . . .
H5 H 0.6151 0.1290 0.2442 0.047 Uiso 1 1 calc R . .
C6 C 1.0625(2) 0.20722(16) 0.18851(8) 0.0356(4) Uani 1 1 d . . .
C7 C 0.9747(3) 0.26152(16) 0.25120(9) 0.0395(4) Uani 1 1 d . . .
H7 H 0.8738 0.3302 0.2546 0.047 Uiso 1 1 calc R . .
C8 C 1.0675(3) 0.19291(18) 0.30703(9) 0.0435(4) Uani 1 1 d . . .
H8 H 1.0380 0.2086 0.3535 0.052 Uiso 1 1 calc R . .
C9 C 1.2125(2) 0.09668(18) 0.28016(9) 0.0421(4) Uani 1 1 d . . .
H9 H 1.2955 0.0383 0.3059 0.050 Uiso 1 1 calc R . .
C10 C 1.2099(2) 0.10427(17) 0.20746(9) 0.0384(4) Uani 1 1 d . . .
H10 H 1.2905 0.0513 0.1771 0.046 Uiso 1 1 calc R . .
C11 C 1.0106(2) 0.24597(16) 0.11813(8) 0.0358(4) Uani 1 1 d . . .
C12 C 1.0756(3) 0.16568(18) 0.06299(9) 0.0430(4) Uani 1 1 d . . .
H12 H 1.1519 0.0848 0.0707 0.052 Uiso 1 1 calc R . .
C13 C 1.0278(3) 0.20532(19) -0.00244(9) 0.0484(5) Uani 1 1 d . . .
H13 H 1.0721 0.1502 -0.0387 0.058 Uiso 1 1 calc R . .
C14 C 0.8543(3) 0.3991(2) 0.03628(10) 0.0551(5) Uani 1 1 d . . .
H14 H 0.7779 0.4793 0.0270 0.066 Uiso 1 1 calc R . .
C15 C 0.8966(3) 0.36521(18) 0.10286(10) 0.0495(5) Uani 1 1 d . . .
H15 H 0.8491 0.4220 0.1380 0.059 Uiso 1 1 calc R . .
C16 C 0.7368(2) 0.03511(16) 0.37883(8) 0.0361(4) Uani 1 1 d . . .
C17 C 0.6023(3) 0.14464(18) 0.39416(9) 0.0475(5) Uani 1 1 d . . .
H17 H 0.5449 0.1964 0.3586 0.057 Uiso 1 1 calc R . .
C18 C 0.5539(3) 0.17683(19) 0.46105(10) 0.0516(5) Uani 1 1 d . . .
H18 H 0.4637 0.2506 0.4703 0.062 Uiso 1 1 calc R . .
C19 C 0.7620(3) -0.00119(19) 0.50049(9) 0.0486(5) Uani 1 1 d . . .
H19 H 0.8171 -0.0509 0.5371 0.058 Uiso 1 1 calc R . .
C20 C 0.8153(3) -0.03884(18) 0.43472(9) 0.0438(4) Uani 1 1 d . . .
H20 H 0.9043 -0.1141 0.4272 0.053 Uiso 1 1 calc R . .
C21 C 0.4256(3) -0.16639(19) -0.03060(9) 0.0435(4) Uani 1 1 d . . .
C22 C 0.5170(2) -0.25353(18) 0.02612(8) 0.0417(4) Uani 1 1 d . . .
H22A H 0.6454 -0.2745 0.0154 0.050 Uiso 1 1 calc R . .
H22B H 0.4782 -0.3336 0.0273 0.050 Uiso 1 1 calc R . .
C23 C 0.5814(3) -0.28382(18) 0.15275(8) 0.0415(4) Uani 1 1 d . . .
H23A H 0.5591 -0.3692 0.1505 0.050 Uiso 1 1 calc R . .
H23B H 0.7091 -0.2921 0.1440 0.050 Uiso 1 1 calc R . .
C24 C 0.4802(3) -0.19583(18) 0.09693(9) 0.0441(4) Uani 1 1 d . . .
H24A H 0.3525 -0.1788 0.1089 0.053 Uiso 1 1 calc R . .
H24B H 0.5141 -0.1139 0.0955 0.053 Uiso 1 1 calc R . .
C25 C 0.5258(3) -0.23232(17) 0.22480(8) 0.0396(4) Uani 1 1 d . . .
H25A H 0.5480 -0.1468 0.2267 0.048 Uiso 1 1 calc R . .
H25B H 0.3979 -0.2236 0.2331 0.048 Uiso 1 1 calc R . .
C26 C 0.6231(3) -0.31731(18) 0.28156(8) 0.0411(4) Uani 1 1 d . . .
H26A H 0.6078 -0.4043 0.2773 0.049 Uiso 1 1 calc R . .
H26B H 0.7502 -0.3213 0.2747 0.049 Uiso 1 1 calc R . .
C27 C 0.5624(3) -0.27369(17) 0.35390(9) 0.0406(4) Uani 1 1 d . . .
C28 C 1.2609(3) -0.49772(18) 0.14667(9) 0.0423(4) Uani 1 1 d . . .
C29 C 1.3070(3) -0.54787(17) 0.21906(8) 0.0405(4) Uani 1 1 d . . .
H29A H 1.4343 -0.5569 0.2235 0.049 Uiso 1 1 calc R . .
H29B H 1.2844 -0.6334 0.2252 0.049 Uiso 1 1 calc R . .
C30 C 1.2051(3) -0.46423(18) 0.27642(8) 0.0429(4) Uani 1 1 d . . .
H30A H 1.0780 -0.4582 0.2734 0.051 Uiso 1 1 calc R . .
H30B H 1.2237 -0.3777 0.2695 0.051 Uiso 1 1 calc R . .
C31 C 1.2591(3) -0.51374(17) 0.34844(8) 0.0413(4) Uani 1 1 d . . .
H31A H 1.3884 -0.5302 0.3501 0.050 Uiso 1 1 calc R . .
H31B H 1.2258 -0.5951 0.3580 0.050 Uiso 1 1 calc R . .
C32 C 1.1715(3) -0.41886(18) 0.40409(8) 0.0411(4) Uani 1 1 d . . .
H32A H 1.2043 -0.3373 0.3946 0.049 Uiso 1 1 calc R . .
H32B H 1.0422 -0.4028 0.4028 0.049 Uiso 1 1 calc R . .
C33 C 1.2275(3) -0.46931(18) 0.47525(8) 0.0415(4) Uani 1 1 d . . .
H33A H 1.1929 -0.5503 0.4844 0.050 Uiso 1 1 calc R . .
H33B H 1.3573 -0.4877 0.4755 0.050 Uiso 1 1 calc R . .
C34 C 1.1492(3) -0.37923(18) 0.53276(9) 0.0444(4) Uani 1 1 d . . .
N1 N 0.6334(2) 0.10459(15) 0.51364(8) 0.0460(4) Uani 1 1 d . . .
N2 N 0.9192(2) 0.32077(16) -0.01587(8) 0.0496(4) Uani 1 1 d . . .
O1 O 0.4650(2) -0.20749(16) -0.09414(7) 0.0614(4) Uani 1 1 d . . .
O2 O 0.3207(2) -0.06426(14) -0.02084(7) 0.0646(4) Uani 1 1 d . . .
O3 O 0.4551(2) -0.16421(13) 0.36083(6) 0.0560(4) Uani 1 1 d . . .
O4 O 0.6164(2) -0.34509(14) 0.40418(7) 0.0624(4) Uani 1 1 d . . .
O5 O 1.3332(2) -0.55975(15) 0.09632(7) 0.0673(5) Uani 1 1 d . . .
O6 O 1.1465(2) -0.39049(13) 0.14076(7) 0.0599(4) Uani 1 1 d . . .
O7 O 1.1959(2) -0.42090(15) 0.59562(7) 0.0582(4) Uani 1 1 d . . .
O8 O 1.0510(2) -0.27413(14) 0.52412(7) 0.0660(4) Uani 1 1 d . . .
Fe1 Fe 0.97410(3) 0.07103(2) 0.247824(11) 0.03186(8) Uani 1 1 d . . .
H100 H 0.592(3) 0.133(3) 0.5671(15) 0.099(9) Uiso 1 1 d . . .
H200 H 0.886(4) 0.347(3) -0.0707(16) 0.113(10) Uiso 1 1 d . . .
H101 H 0.534(4) -0.284(3) -0.0945(15) 0.103(11) Uiso 1 1 d . . .
H700 H 1.258(4) -0.500(3) 0.5955(14) 0.087(9) Uiso 1 1 d . . .

loop_
_atom_site_aniso_label
_atom_site_aniso_U_11
_atom_site_aniso_U_22
_atom_site_aniso_U_33
_atom_site_aniso_U_23
_atom_site_aniso_U_13
_atom_site_aniso_U_12
C1 0.0438(10) 0.0313(9) 0.0304(8) 0.0018(7) -0.0005(7) -0.0059(8)
C2 0.0559(11) 0.0289(9) 0.0333(9) -0.0002(7) 0.0003(8) -0.0028(8)
C3 0.0608(12) 0.0355(10) 0.0346(9) -0.0092(7) 0.0056(8) -0.0085(9)
C4 0.0535(11) 0.0455(10) 0.0303(9) -0.0036(8) -0.0044(8) -0.0142(9)
C5 0.0414(10) 0.0426(10) 0.0316(9) 0.0002(7) -0.0038(7) -0.0062(8)
C6 0.0415(10) 0.0333(9) 0.0306(8) -0.0001(7) -0.0015(7) -0.0064(7)
C7 0.0504(11) 0.0295(9) 0.0356(9) -0.0046(7) 0.0001(8) -0.0036(8)
C8 0.0582(12) 0.0441(10) 0.0292(9) -0.0061(8) -0.0043(8) -0.0128(9)
C9 0.0427(10) 0.0474(11) 0.0354(9) 0.0036(8) -0.0107(8) -0.0079(8)
C10 0.0382(9) 0.0396(10) 0.0345(9) -0.0009(7) -0.0022(7) -0.0037(8)
C11 0.0400(9) 0.0338(9) 0.0319(9) 0.0033(7) -0.0019(7) -0.0067(7)
C12 0.0533(11) 0.0377(10) 0.0316(9) 0.0010(7) -0.0021(8) 0.0011(8)
C13 0.0603(12) 0.0478(11) 0.0320(9) -0.0017(8) -0.0003(9) -0.0037(10)
C14 0.0709(14) 0.0420(11) 0.0433(11) 0.0054(9) -0.0112(10) 0.0047(10)
C15 0.0656(13) 0.0380(10) 0.0372(10) -0.0007(8) -0.0042(9) 0.0027(9)
C16 0.0442(10) 0.0338(9) 0.0290(8) -0.0002(7) 0.0020(7) -0.0082(8)
C17 0.0594(12) 0.0403(10) 0.0339(9) 0.0024(8) -0.0008(9) 0.0040(9)
C18 0.0640(13) 0.0418(11) 0.0395(10) -0.0051(8) 0.0059(9) 0.0040(9)
C19 0.0576(12) 0.0527(12) 0.0305(9) 0.0039(8) -0.0040(8) -0.0039(10)
C20 0.0485(11) 0.0413(10) 0.0337(9) 0.0009(8) 0.0017(8) 0.0035(8)
C21 0.0466(11) 0.0481(11) 0.0302(9) -0.0007(8) -0.0018(8) -0.0007(9)
C22 0.0442(10) 0.0481(11) 0.0281(9) -0.0024(8) -0.0018(7) -0.0016(8)
C23 0.0509(11) 0.0422(10) 0.0280(9) -0.0022(7) -0.0019(8) -0.0044(8)
C24 0.0567(12) 0.0419(10) 0.0290(9) -0.0017(7) -0.0019(8) -0.0030(9)
C25 0.0495(11) 0.0396(9) 0.0263(8) -0.0023(7) -0.0009(7) -0.0043(8)
C26 0.0489(11) 0.0397(10) 0.0296(9) -0.0017(7) -0.0024(8) -0.0006(8)
C27 0.0505(11) 0.0399(10) 0.0286(9) -0.0008(7) -0.0042(8) -0.0049(8)
C28 0.0542(11) 0.0399(10) 0.0299(9) -0.0033(7) -0.0037(8) -0.0053(9)
C29 0.0519(11) 0.0369(9) 0.0305(9) 0.0000(7) -0.0057(8) -0.0056(8)
C30 0.0551(11) 0.0404(10) 0.0282(9) 0.0001(7) -0.0057(8) -0.0015(9)
C31 0.0524(11) 0.0381(10) 0.0295(9) 0.0010(7) -0.0034(8) -0.0035(8)
C32 0.0499(11) 0.0409(10) 0.0287(9) 0.0015(7) -0.0045(8) -0.0034(8)
C33 0.0479(11) 0.0429(10) 0.0279(9) -0.0006(7) -0.0039(7) 0.0005(8)
C34 0.0559(12) 0.0406(10) 0.0322(9) -0.0020(8) -0.0063(8) -0.0018(9)
N1 0.0570(10) 0.0470(9) 0.0298(8) -0.0035(7) 0.0035(7) -0.0055(8)
N2 0.0621(11) 0.0494(10) 0.0336(8) 0.0051(7) -0.0085(8) -0.0059(8)
O1 0.0771(11) 0.0640(10) 0.0276(7) -0.0017(6) -0.0056(7) 0.0137(8)
O2 0.0771(10) 0.0568(9) 0.0433(8) -0.0023(7) -0.0096(7) 0.0179(8)
O3 0.0810(10) 0.0451(8) 0.0266(6) -0.0007(6) -0.0005(6) 0.0140(7)
O4 0.0908(11) 0.0513(8) 0.0283(7) 0.0042(6) -0.0100(7) 0.0160(8)
O5 0.0921(12) 0.0603(9) 0.0304(7) -0.0082(6) -0.0013(7) 0.0191(8)
O6 0.0868(11) 0.0474(8) 0.0307(7) -0.0023(6) -0.0113(7) 0.0148(8)
O7 0.0867(11) 0.0486(9) 0.0282(7) -0.0042(6) -0.0094(7) 0.0073(8)
O8 0.0929(12) 0.0467(8) 0.0420(8) -0.0043(6) -0.0109(8) 0.0171(8)
Fe1 0.03958(15) 0.02917(13) 0.02291(12) -0.00134(9) -0.00142(9) -0.00067(10)

loop_
_atom_type_symbol
_atom_type_description
_atom_type_scat_dispersion_real
_atom_type_scat_dispersion_imag
_atom_type_scat_source
C C 0.0033 0.0016 'International Tables Vol C Tables 4.2.6.8 and 6.1.1.4'
H H 0.0000 0.0000 'International Tables Vol C Tables 4.2.6.8 and 6.1.1.4'
N N 0.0061 0.0033 'International Tables Vol C Tables 4.2.6.8 and 6.1.1.4'
O O 0.0106 0.0060 'International Tables Vol C Tables 4.2.6.8 and 6.1.1.4'
Fe Fe 0.3463 0.8444 'International Tables Vol C Tables 4.2.6.8 and 6.1.1.4'

loop_
_geom_angle_atom_site_label_1
_geom_angle_atom_site_label_2
_geom_angle_atom_site_label_3
_geom_angle
_geom_angle_site_symmetry_1
_geom_angle_site_symmetry_3
_geom_angle_publ_flag
C2 C1 C5 106.89(15) . . ?
C2 C1 C16 126.21(16) . . ?
C5 C1 C16 126.85(16) . . ?
C2 C1 Fe1 69.46(10) . . ?
C5 C1 Fe1 69.30(10) . . ?
C16 C1 Fe1 124.33(12) . . ?
C3 C2 C1 108.24(16) . . ?
C3 C2 Fe1 70.64(10) . . ?
C1 C2 Fe1 69.48(10) . . ?
C3 C2 H2 125.9 . . ?
C1 C2 H2 125.9 . . ?
Fe1 C2 H2 125.6 . . ?
C4 C3 C2 108.35(16) . . ?
C4 C3 Fe1 69.76(10) . . ?
C2 C3 Fe1 68.99(10) . . ?
C4 C3 H3 125.8 . . ?
C2 C3 H3 125.8 . . ?
Fe1 C3 H3 127.0 . . ?
C3 C4 C5 108.52(16) . . ?
C3 C4 Fe1 70.21(11) . . ?
C5 C4 Fe1 69.14(10) . . ?
C3 C4 H4 125.7 . . ?
C5 C4 H4 125.7 . . ?
Fe1 C4 H4 126.5 . . ?
C4 C5 C1 108.00(16) . . ?
C4 C5 Fe1 70.45(11) . . ?
C1 C5 Fe1 69.42(10) . . ?
C4 C5 H5 126.0 . . ?
C1 C5 H5 126.0 . . ?
Fe1 C5 H5 125.7 . . ?
C7 C6 C10 106.84(15) . . ?
C7 C6 C11 127.26(16) . . ?
C10 C6 C11 125.88(15) . . ?
C7 C6 Fe1 69.50(10) . . ?
C10 C6 Fe1 69.54(10) . . ?
C11 C6 Fe1 124.76(12) . . ?
C8 C7 C6 108.26(16) . . ?
C8 C7 Fe1 70.44(10) . . ?
C6 C7 Fe1 69.37(9) . . ?
C8 C7 H7 125.9 . . ?
C6 C7 H7 125.9 . . ?
Fe1 C7 H7 125.9 . . ?
C9 C8 C7 108.30(15) . . ?
C9 C8 Fe1 70.18(10) . . ?
C7 C8 Fe1 69.12(10) . . ?
C9 C8 H8 125.8 . . ?
C7 C8 H8 125.8 . . ?
Fe1 C8 H8 126.4 . . ?
C8 C9 C10 108.20(16) . . ?
C8 C9 Fe1 69.72(10) . . ?
C10 C9 Fe1 68.96(10) . . ?
C8 C9 H9 125.9 . . ?
C10 C9 H9 125.9 . . ?
Fe1 C9 H9 127.0 . . ?
C9 C10 C6 108.39(15) . . ?
C9 C10 Fe1 70.69(10) . . ?
C6 C10 Fe1 69.37(10) . . ?
C9 C10 H10 125.8 . . ?
C6 C10 H10 125.8 . . ?
Fe1 C10 H10 125.7 . . ?
C12 C11 C15 116.76(16) . . ?
C12 C11 C6 121.42(15) . . ?
C15 C11 C6 121.82(16) . . ?
C13 C12 C11 120.21(17) . . ?
C13 C12 H12 119.9 . . ?
C11 C12 H12 119.9 . . ?
N2 C13 C12 121.91(18) . . ?
N2 C13 H13 119.0 . . ?
C12 C13 H13 119.0 . . ?
N2 C14 C15 122.04(18) . . ?
N2 C14 H14 119.0 . . ?
C15 C14 H14 119.0 . . ?
C14 C15 C11 120.13(18) . . ?
C14 C15 H15 119.9 . . ?
C11 C15 H15 119.9 . . ?
C17 C16 C20 116.63(16) . . ?
C17 C16 C1 122.07(16) . . ?
C20 C16 C1 121.30(16) . . ?
C18 C17 C16 120.46(17) . . ?
C18 C17 H17 119.8 . . ?
C16 C17 H17 119.8 . . ?
N1 C18 C17 121.50(18) . . ?
N1 C18 H18 119.2 . . ?
C17 C18 H18 119.2 . . ?
N1 C19 C20 121.87(17) . . ?
N1 C19 H19 119.1 . . ?
C20 C19 H19 119.1 . . ?
C19 C20 C16 120.20(17) . . ?
C19 C20 H20 119.9 . . ?
C16 C20 H20 119.9 . . ?
O2 C21 O1 119.66(17) . . ?
O2 C21 C22 123.78(17) . . ?
O1 C21 C22 116.56(16) . . ?
C21 C22 C24 114.10(15) . . ?
C21 C22 H22A 108.7 . . ?
C24 C22 H22A 108.7 . . ?
C21 C22 H22B 108.7 . . ?
C24 C22 H22B 108.7 . . ?
H22A C22 H22B 107.6 . . ?
C25 C23 C24 112.25(15) . . ?
C25 C23 H23A 109.2 . . ?
C24 C23 H23A 109.2 . . ?
C25 C23 H23B 109.2 . . ?
C24 C23 H23B 109.2 . . ?
H23A C23 H23B 107.9 . . ?
C22 C24 C23 112.86(15) . . ?
C22 C24 H24A 109.0 . . ?
C23 C24 H24A 109.0 . . ?
C22 C24 H24B 109.0 . . ?
C23 C24 H24B 109.0 . . ?
H24A C24 H24B 107.8 . . ?
C26 C25 C23 113.74(15) . . ?
C26 C25 H25A 108.8 . . ?
C23 C25 H25A 108.8 . . ?
C26 C25 H25B 108.8 . . ?
C23 C25 H25B 108.8 . . ?
H25A C25 H25B 107.7 . . ?
C27 C26 C25 115.06(15) . . ?
C27 C26 H26A 108.5 . . ?
C25 C26 H26A 108.5 . . ?
C27 C26 H26B 108.5 . . ?
C25 C26 H26B 108.5 . . ?
H26A C26 H26B 107.5 . . ?
O4 C27 O3 122.08(16) . . ?
O4 C27 C26 120.11(16) . . ?
O3 C27 C26 117.81(15) . . ?
O5 C28 O6 122.28(17) . . ?
O5 C28 C29 120.46(17) . . ?
O6 C28 C29 117.27(15) . . ?
C28 C29 C30 115.18(15) . . ?
C28 C29 H29A 108.5 . . ?
C30 C29 H29A 108.5 . . ?
C28 C29 H29B 108.5 . . ?
C30 C29 H29B 108.5 . . ?
H29A C29 H29B 107.5 . . ?
C29 C30 C31 114.17(15) . . ?
C29 C30 H30A 108.7 . . ?
C31 C30 H30A 108.7 . . ?
C29 C30 H30B 108.7 . . ?
C31 C30 H30B 108.7 . . ?
H30A C30 H30B 107.6 . . ?
C30 C31 C32 112.68(14) . . ?
C30 C31 H31A 109.1 . . ?
C32 C31 H31A 109.1 . . ?
C30 C31 H31B 109.1 . . ?
C32 C31 H31B 109.1 . . ?
H31A C31 H31B 107.8 . . ?
C33 C32 C31 111.95(14) . . ?
C33 C32 H32A 109.2 . . ?
C31 C32 H32A 109.2 . . ?
C33 C32 H32B 109.2 . . ?
C31 C32 H32B 109.2 . . ?
H32A C32 H32B 107.9 . . ?
C34 C33 C32 114.91(15) . . ?
C34 C33 H33A 108.5 . . ?
C32 C33 H33A 108.5 . . ?
C34 C33 H33B 108.5 . . ?
C32 C33 H33B 108.5 . . ?
H33A C33 H33B 107.5 . . ?
O8 C34 O7 120.01(17) . . ?
O8 C34 C33 123.76(17) . . ?
O7 C34 C33 116.23(16) . . ?
C19 N1 C18 119.34(16) . . ?
C19 N1 H100 120.6(14) . . ?
C18 N1 H100 120.1(14) . . ?
C13 N2 C14 118.94(17) . . ?
C13 N2 H200 118.0(15) . . ?
C14 N2 H200 123.0(15) . . ?
C21 O1 H101 111(2) . . ?
C34 O7 H700 111.0(18) . . ?
C5 Fe1 C6 120.26(7) . . ?
C5 Fe1 C7 107.77(7) . . ?
C6 Fe1 C7 41.13(7) . . ?
C5 Fe1 C1 41.28(7) . . ?
C6 Fe1 C1 155.83(7) . . ?
C7 Fe1 C1 120.48(7) . . ?
C5 Fe1 C10 155.73(7) . . ?
C6 Fe1 C10 41.09(7) . . ?
C7 Fe1 C10 68.60(7) . . ?
C1 Fe1 C10 161.59(7) . . ?
C5 Fe1 C2 68.80(7) . . ?
C6 Fe1 C2 161.59(7) . . ?
C7 Fe1 C2 155.86(7) . . ?
C1 Fe1 C2 41.06(7) . . ?
C10 Fe1 C2 124.50(7) . . ?
C5 Fe1 C4 40.41(7) . . ?
C6 Fe1 C4 107.58(7) . . ?
C7 Fe1 C4 125.80(7) . . ?
C1 Fe1 C4 68.57(7) . . ?
C10 Fe1 C4 120.96(7) . . ?
C2 Fe1 C4 68.00(7) . . ?
C5 Fe1 C8 125.77(7) . . ?
C6 Fe1 C8 68.61(7) . . ?
C7 Fe1 C8 40.44(7) . . ?
C1 Fe1 C8 107.61(7) . . ?
C10 Fe1 C8 67.98(7) . . ?
C2 Fe1 C8 120.92(7) . . ?
C4 Fe1 C8 162.78(8) . . ?
C5 Fe1 C3 67.97(8) . . ?
C6 Fe1 C3 124.91(7) . . ?
C7 Fe1 C3 162.39(7) . . ?
C1 Fe1 C3 68.42(7) . . ?
C10 Fe1 C3 107.82(7) . . ?
C2 Fe1 C3 40.37(7) . . ?
C4 Fe1 C3 40.04(7) . . ?
C8 Fe1 C3 155.83(8) . . ?
C5 Fe1 C9 162.48(7) . . ?
C6 Fe1 C9 68.51(7) . . ?
C7 Fe1 C9 67.94(7) . . ?
C1 Fe1 C9 124.92(7) . . ?
C10 Fe1 C9 40.35(7) . . ?
C2 Fe1 C9 107.73(8) . . ?
C4 Fe1 C9 155.78(8) . . ?
C8 Fe1 C9 40.10(7) . . ?
C3 Fe1 C9 121.27(8) . . ?

loop_
_geom_bond_atom_site_label_1
_geom_bond_atom_site_label_2
_geom_bond_distance
_geom_bond_site_symmetry_2
_geom_bond_publ_flag
C1 C2 1.428(2) . ?
C1 C5 1.435(2) . ?
C1 C16 1.462(2) . ?
C1 Fe1 2.0365(17) . ?
C2 C3 1.413(2) . ?
C2 Fe1 2.0363(17) . ?
C2 H2 0.9300 . ?
C3 C4 1.407(3) . ?
C3 Fe1 2.0579(18) . ?
C3 H3 0.9300 . ?
C4 C5 1.412(2) . ?
C4 Fe1 2.0521(18) . ?
C4 H4 0.9300 . ?
C5 Fe1 2.0349(18) . ?
C5 H5 0.9300 . ?
C6 C7 1.430(2) . ?
C6 C10 1.428(2) . ?
C6 C11 1.463(2) . ?
C6 Fe1 2.0343(17) . ?
C7 C8 1.413(3) . ?
C7 Fe1 2.0360(17) . ?
C7 H7 0.9300 . ?
C8 C9 1.410(3) . ?
C8 Fe1 2.0534(18) . ?
C8 H8 0.9300 . ?
C9 C10 1.413(2) . ?
C9 Fe1 2.0593(18) . ?
C9 H9 0.9300 . ?
C10 Fe1 2.0365(18) . ?
C10 H10 0.9300 . ?
C11 C12 1.391(2) . ?
C11 C15 1.390(2) . ?
C12 C13 1.367(2) . ?
C12 H12 0.9300 . ?
C13 N2 1.335(2) . ?
C13 H13 0.9300 . ?
C14 N2 1.335(3) . ?
C14 C15 1.366(3) . ?
C14 H14 0.9300 . ?
C15 H15 0.9300 . ?
C16 C17 1.388(2) . ?
C16 C20 1.394(2) . ?
C17 C18 1.365(3) . ?
C17 H17 0.9300 . ?
C18 N1 1.339(2) . ?
C18 H18 0.9300 . ?
C19 N1 1.330(2) . ?
C19 C20 1.365(2) . ?
C19 H19 0.9300 . ?
C20 H20 0.9300 . ?
C21 O2 1.202(2) . ?
C21 O1 1.321(2) . ?
C21 C22 1.505(2) . ?
C22 C24 1.514(2) . ?
C22 H22A 0.9700 . ?
C22 H22B 0.9700 . ?
C23 C25 1.524(2) . ?
C23 C24 1.525(2) . ?
C23 H23A 0.9700 . ?
C23 H23B 0.9700 . ?
C24 H24A 0.9700 . ?
C24 H24B 0.9700 . ?
C25 C26 1.512(2) . ?
C25 H25A 0.9700 . ?
C25 H25B 0.9700 . ?
C26 C27 1.510(2) . ?
C26 H26A 0.9700 . ?
C26 H26B 0.9700 . ?
C27 O4 1.241(2) . ?
C27 O3 1.263(2) . ?
C28 O5 1.230(2) . ?
C28 O6 1.268(2) . ?
C28 C29 1.515(2) . ?
C29 C30 1.514(2) . ?
C29 H29A 0.9700 . ?
C29 H29B 0.9700 . ?
C30 C31 1.521(2) . ?
C30 H30A 0.9700 . ?
C30 H30B 0.9700 . ?
C31 C32 1.523(2) . ?
C31 H31A 0.9700 . ?
C31 H31B 0.9700 . ?
C32 C33 1.512(2) . ?
C32 H32A 0.9700 . ?
C32 H32B 0.9700 . ?
C33 C34 1.504(2) . ?
C33 H33A 0.9700 . ?
C33 H33B 0.9700 . ?
C34 O8 1.201(2) . ?
C34 O7 1.323(2) . ?
N1 H100 1.10(3) . ?
N2 H200 1.12(3) . ?
O1 H101 0.86(3) . ?
O7 H700 0.86(3) . ?
